data_4331908
loop_
_publ_author_name
'Bouwkamp, Marco W.'
'Lobkovsky, Emil'
'Chirik, Paul J.'

_publ_section_title
;
 Bis(imino)pyridine Ligand Deprotonation Promoted by a Transient Iron
 Amide
;
_journal_issue 1
_journal_name_full 'Inorganic Chemistry'
_journal_page_first 2
_journal_page_last 4
_journal_paper_doi 10.1021/ic051839o
_journal_volume 45
_journal_year 2006
_chemical_formula_moiety 'C66 H84 Fe2 K2 N6 O2'
_chemical_formula_sum 'C70 H94 Fe2 K2 N6 O3'
_chemical_formula_weight 1257.41
_chemical_name_systematic
; 
 ? 
;
_space_group_IT_number 14
_symmetry_cell_setting monoclinic
_symmetry_space_group_name_Hall '-P 2ybc'
_symmetry_space_group_name_H-M 'P 1 21/c 1'
_atom_sites_solution_hydrogens mixed
_atom_sites_solution_primary direct
_atom_sites_solution_secondary difmap
_audit_creation_method SHELXL-97
_cell_angle_alpha 90.00
_cell_angle_beta 100.635(6)
_cell_angle_gamma 90.00
_cell_formula_units_Z 4
_cell_length_a 12.0170(17)
_cell_length_b 24.309(3)
_cell_length_c 22.996(3)
_cell_measurement_reflns_used 7271
_cell_measurement_temperature 173(2)
_cell_measurement_theta_max 27.82
_cell_measurement_theta_min 2.40
_cell_volume 6602.2(15)
_computing_cell_refinement 'Bruker SAINT+'
_computing_data_collection 'Bruker APEX2'
_computing_data_reduction 'Bruker SAINT+'
_computing_molecular_graphics 'Bruker SHELXTL'
_computing_publication_material 'Bruker SHELXTL'
_computing_structure_refinement 'SHELXL-97 (Sheldrick, 1997)'
_computing_structure_solution 'SHELXS-97 (Sheldrick, 1990)'
_diffrn_ambient_temperature 173(2)
_diffrn_measured_fraction_theta_full 0.986
_diffrn_measured_fraction_theta_max 0.986
_diffrn_measurement_device_type 'Bruker X8 APEX II diffractometer'
_diffrn_measurement_method 'phi and omega scans'
_diffrn_radiation_monochromator graphite
_diffrn_radiation_source 'fine-focus sealed tube'
_diffrn_radiation_type MoK\a
_diffrn_radiation_wavelength 0.71073
_diffrn_reflns_av_R_equivalents 0.0347
_diffrn_reflns_av_sigmaI/netI 0.0446
_diffrn_reflns_limit_h_max 16
_diffrn_reflns_limit_h_min -8
_diffrn_reflns_limit_k_max 32
_diffrn_reflns_limit_k_min -31
_diffrn_reflns_limit_l_max 30
_diffrn_reflns_limit_l_min -30
_diffrn_reflns_number 56600
_diffrn_reflns_theta_full 28.30
_diffrn_reflns_theta_max 28.30
_diffrn_reflns_theta_min 1.68
_exptl_absorpt_coefficient_mu 0.615
_exptl_absorpt_correction_T_max 0.9410
_exptl_absorpt_correction_T_min 0.7692
_exptl_absorpt_correction_type multi-scan
_exptl_absorpt_process_details SADABS
_exptl_crystal_colour red
_exptl_crystal_density_diffrn 1.265
_exptl_crystal_density_meas 0
_exptl_crystal_density_method 'not measured'
_exptl_crystal_description plate
_exptl_crystal_F_000 2680
_exptl_crystal_size_max 0.45
_exptl_crystal_size_mid 0.25
_exptl_crystal_size_min 0.10
_refine_diff_density_max 1.483
_refine_diff_density_min -0.637
_refine_diff_density_rms 0.067
_refine_ls_extinction_method none
_refine_ls_goodness_of_fit_ref 1.134
_refine_ls_hydrogen_treatment mixed
_refine_ls_matrix_type full
_refine_ls_number_parameters 1084
_refine_ls_number_reflns 16192
_refine_ls_number_restraints 0
_refine_ls_restrained_S_all 1.134
_refine_ls_R_factor_all 0.0739
_refine_ls_R_factor_gt 0.0456
_refine_ls_shift/su_max 0.758
_refine_ls_shift/su_mean 0.019
_refine_ls_structure_factor_coef Fsqd
_refine_ls_weighting_details 'calc w=1/[\s^2^(Fo^2^)+(0.0779P)^2^+0.0000P] where P=(Fo^2^+2Fc^2^)/3'
_refine_ls_weighting_scheme calc
_refine_ls_wR_factor_gt 0.1279
_refine_ls_wR_factor_ref 0.1405
_reflns_number_gt 11267
_reflns_number_total 16192
_reflns_threshold_expression >2sigma(I)
_cod_data_source_file ic051839osup2.cif
_cod_data_source_block mwb19
_cod_depositor_comments
;
The following automatic conversions were performed:

'_symmetry_cell_setting' value 'Monoclinic' changed to 'monoclinic'
according to /home/saulius/struct/CIF-dictionaries/cif_core.dic
dictionary named 'cif_core.dic' version 2.4.2 from 2011-04-26.

Automatic conversion script
Id: cif_fix_values 1891 2012-01-12 08:04:46Z andrius 
;
_cod_original_sg_symbol_H-M P2(1)/c
_cod_database_code 4331908

loop_
_symmetry_equiv_pos_as_xyz
'x, y, z'
'-x, y+1/2, -z+1/2'
'-x, -y, -z'
'x, -y-1/2, z-1/2'

loop_
_atom_site_label
_atom_site_type_symbol
_atom_site_fract_x
_atom_site_fract_y
_atom_site_fract_z
_atom_site_U_iso_or_equiv
_atom_site_adp_type
_atom_site_occupancy
_atom_site_symmetry_multiplicity
_atom_site_calc_flag
_atom_site_refinement_flags
Fe1 Fe 0.35755(2) 0.649031(12) 0.424982(13) 0.02321(9) Uani 1 1 d .
Fe2 Fe 0.06788(3) 0.556066(12) 0.149350(13) 0.02527(9) Uani 1 1 d .
K1 K 0.26764(4) 0.67019(2) 0.24596(2) 0.03250(12) Uani 1 1 d .
K2 K 0.15560(5) 0.53708(3) 0.32077(2) 0.04660(16) Uani 1 1 d .
O1 O 0.24679(16) 0.63639(8) 0.35380(7) 0.0343(4) Uani 1 1 d .
H1O H 0.191(3) 0.6518(13) 0.3580(14) 0.055(10) Uiso 1 1 d .
O2 O 0.19021(16) 0.56987(7) 0.21508(7) 0.0338(4) Uani 1 1 d .
H2O H 0.239(3) 0.5514(15) 0.2122(15) 0.067(12) Uiso 1 1 d .
N1 N 0.28797(14) 0.61124(7) 0.48773(7) 0.0240(4) Uani 1 1 d .
N2 N 0.46770(14) 0.66624(7) 0.50434(8) 0.0236(4) Uani 1 1 d .
N3 N 0.48437(15) 0.69118(7) 0.40030(8) 0.0273(4) Uani 1 1 d .
N4 N 0.03497(16) 0.62914(7) 0.10736(8) 0.0271(4) Uani 1 1 d .
N5 N -0.04718(15) 0.53597(7) 0.07391(7) 0.0259(4) Uani 1 1 d .
N6 N 0.02972(16) 0.47572(7) 0.16146(8) 0.0284(4) Uani 1 1 d .
C1 C 0.3015(3) 0.59100(12) 0.59163(11) 0.0396(6) Uani 1 1 d .
H1B H 0.341(2) 0.5968(10) 0.6270(12) 0.034(7) Uiso 1 1 d .
H1A H 0.242(2) 0.5725(11) 0.5871(11) 0.037(7) Uiso 1 1 d .
C2 C 0.33640(18) 0.61492(9) 0.54591(9) 0.0250(4) Uani 1 1 d .
C3 C 0.44133(18) 0.64808(8) 0.55502(9) 0.0239(4) Uani 1 1 d .
C4 C 0.5110(2) 0.66054(9) 0.60781(10) 0.0303(5) Uani 1 1 d .
H4 H 0.490(2) 0.6486(10) 0.6401(11) 0.031(7) Uiso 1 1 d .
C5 C 0.6079(2) 0.69023(10) 0.60683(11) 0.0361(6) Uani 1 1 d .
H5 H 0.657(2) 0.6980(11) 0.6395(11) 0.038(7) Uiso 1 1 d .
C6 C 0.6346(2) 0.70713(10) 0.55434(11) 0.0349(5) Uani 1 1 d .
H6 H 0.701(2) 0.7287(11) 0.5510(11) 0.043(7) Uiso 1 1 d .
C7 C 0.56178(18) 0.69450(9) 0.50268(10) 0.0269(5) Uani 1 1 d .
C8 C 0.57502(19) 0.70843(9) 0.44160(10) 0.0296(5) Uani 1 1 d .
C9 C 0.6670(2) 0.73510(13) 0.43161(15) 0.0465(7) Uani 1 1 d .
H9B H 0.674(2) 0.7425(12) 0.3980(13) 0.043(8) Uiso 1 1 d .
H9A H 0.726(2) 0.7412(12) 0.4593(13) 0.044(8) Uiso 1 1 d .
C10 C 0.48838(18) 0.70551(10) 0.34126(10) 0.0313(5) Uani 1 1 d .
C11 C 0.4437(2) 0.75671(10) 0.31989(12) 0.0393(6) Uani 1 1 d .
C12 C 0.4465(3) 0.76919(15) 0.26108(15) 0.0552(9) Uani 1 1 d .
H12 H 0.419(3) 0.7985(14) 0.2457(14) 0.066(10) Uiso 1 1 d .
C13 C 0.4906(2) 0.73462(15) 0.22588(14) 0.0552(9) Uani 1 1 d .
H13 H 0.493(2) 0.7417(12) 0.1883(13) 0.052(8) Uiso 1 1 d .
C14 C 0.5320(2) 0.68416(17) 0.24706(13) 0.0528(8) Uani 1 1 d .
H14 H 0.555(3) 0.6592(14) 0.2267(14) 0.059(10) Uiso 1 1 d .
C15 C 0.53182(19) 0.66886(11) 0.30520(10) 0.0368(6) Uani 1 1 d .
C16 C 0.3882(3) 0.79440(11) 0.35769(15) 0.0513(7) Uani 1 1 d .
H16 H 0.410(2) 0.7869(12) 0.3968(13) 0.050(8) Uiso 1 1 d .
C17 C 0.4212(5) 0.85401(16) 0.3561(3) 0.1011(17) Uani 1 1 d .
H17B H 0.521(5) 0.856(2) 0.372(2) 0.140(18) Uiso 1 1 d .
H17A H 0.367(5) 0.872(3) 0.378(3) 0.17(3) Uiso 1 1 d .
H17C H 0.404(3) 0.8647(18) 0.3087(19) 0.095(15) Uiso 1 1 d .
C18 C 0.2604(3) 0.78845(16) 0.34238(17) 0.0559(8) Uani 1 1 d .
H18C H 0.232(2) 0.8000(12) 0.3020(13) 0.045(8) Uiso 1 1 d .
H18B H 0.230(3) 0.8133(17) 0.3701(17) 0.096(13) Uiso 1 1 d .
H18A H 0.233(3) 0.7546(19) 0.3444(17) 0.094(14) Uiso 1 1 d .
C19 C 0.5783(2) 0.61403(13) 0.32834(12) 0.0471(7) Uani 1 1 d .
H19 H 0.566(2) 0.6116(12) 0.3699(13) 0.051(8) Uiso 1 1 d .
C20 C 0.7039(4) 0.6112(2) 0.3304(3) 0.0848(14) Uani 1 1 d .
H20B H 0.729(3) 0.5753(14) 0.3470(14) 0.058(9) Uiso 1 1 d .
H20A H 0.706(6) 0.616(3) 0.298(3) 0.17(4) Uiso 1 1 d .
H20C H 0.732(5) 0.638(2) 0.353(3) 0.14(2) Uiso 1 1 d .
C21 C 0.5175(4) 0.56717(18) 0.2950(2) 0.0832(13) Uani 1 1 d .
H21B H 0.549(3) 0.5339(15) 0.3124(15) 0.068(10) Uiso 1 1 d .
H21B H 0.530(3) 0.5727(17) 0.250(2) 0.105(14) Uiso 1 1 d .
H21C H 0.425(4) 0.568(2) 0.294(2) 0.129(17) Uiso 1 1 d .
C22 C 0.19302(17) 0.57666(8) 0.47206(9) 0.0229(4) Uani 1 1 d .
C23 C 0.20937(18) 0.52057(9) 0.46238(9) 0.0258(4) Uani 1 1 d .
C24 C 0.1153(2) 0.48833(10) 0.44073(10) 0.0300(5) Uani 1 1 d .
H24 H 0.1265(19) 0.4493(10) 0.4343(10) 0.026(6) Uiso 1 1 d .
C25 C 0.0095(2) 0.51060(10) 0.42819(10) 0.0325(5) Uani 1 1 d .
H25 H -0.046(2) 0.4888(10) 0.4152(10) 0.034(7) Uiso 1 1 d .
C26 C -0.0064(2) 0.56520(10) 0.43973(10) 0.0304(5) Uani 1 1 d .
H26 H -0.076(2) 0.5814(11) 0.4360(11) 0.045(8) Uiso 1 1 d .
C27 C 0.08379(18) 0.59899(9) 0.46287(9) 0.0263(5) Uani 1 1 d .
C28 C 0.3265(2) 0.49554(10) 0.47455(11) 0.0337(5) Uani 1 1 d .
H28 H 0.383(2) 0.5207(12) 0.4960(12) 0.046(7) Uiso 1 1 d .
C29 C 0.3315(4) 0.44350(16) 0.5102(2) 0.0609(9) Uani 1 1 d .
H29C H 0.401(3) 0.4316(13) 0.5181(13) 0.054(9) Uiso 1 1 d .
H29B H 0.292(3) 0.4152(16) 0.4889(15) 0.072(12) Uiso 1 1 d .
H29A H 0.293(3) 0.4450(14) 0.5374(15) 0.062(11) Uiso 1 1 d .
C30 C 0.3708(3) 0.48600(15) 0.41820(14) 0.0504(7) Uani 1 1 d .
H30C H 0.448(3) 0.4750(14) 0.4280(14) 0.069(10) Uiso 1 1 d .
H30C H 0.374(3) 0.5217(15) 0.3977(14) 0.065(10) Uiso 1 1 d .
H30A H 0.329(3) 0.4625(14) 0.3917(14) 0.060(9) Uiso 1 1 d .
C31 C 0.0622(2) 0.65734(10) 0.48034(11) 0.0317(5) Uani 1 1 d .
H31 H 0.130(2) 0.6723(12) 0.4967(12) 0.046(8) Uiso 1 1 d .
C32 C -0.0087(3) 0.65832(14) 0.52895(15) 0.0506(8) Uani 1 1 d .
H32C H -0.085(4) 0.6463(19) 0.502(2) 0.120(16) Uiso 1 1 d .
H32B H -0.013(3) 0.6891(15) 0.5365(13) 0.055(10) Uiso 1 1 d .
H32A H 0.027(3) 0.6352(14) 0.5559(14) 0.057(9) Uiso 1 1 d .
C33 C 0.0083(3) 0.69248(14) 0.42917(15) 0.0537(8) Uani 1 1 d .
H33C H -0.011(3) 0.7279(15) 0.4399(14) 0.064(9) Uiso 1 1 d .
H33B H -0.064(3) 0.6751(12) 0.4163(12) 0.051(9) Uiso 1 1 d .
H33A H 0.054(3) 0.6967(14) 0.3968(15) 0.069(10) Uiso 1 1 d .
C34 C -0.0740(2) 0.67494(12) 0.02184(12) 0.0420(6) Uani 1 1 d .
H34B H -0.045(2) 0.7107(12) 0.0341(11) 0.044(7) Uiso 1 1 d .
H34A H -0.127(3) 0.6692(13) -0.0069(14) 0.060(9) Uiso 1 1 d .
C35 C -0.04008(19) 0.63069(10) 0.05450(9) 0.0288(5) Uani 1 1 d .
C36 C -0.08475(18) 0.57572(9) 0.03501(9) 0.0274(5) Uani 1 1 d .
C37 C -0.1600(2) 0.56334(11) -0.01624(11) 0.0351(5) Uani 1 1 d .
H37 H -0.187(2) 0.5910(11) -0.0452(11) 0.041(7) Uiso 1 1 d .
C38 C -0.1950(2) 0.50954(11) -0.02566(11) 0.0380(6) Uani 1 1 d .
H38 H -0.248(2) 0.4996(10) -0.0659(11) 0.040(7) Uiso 1 1 d .
C39 C -0.1575(2) 0.46990(11) 0.01518(10) 0.0344(5) Uani 1 1 d .
H39 H -0.184(2) 0.4356(11) 0.0092(11) 0.035(7) Uiso 1 1 d .
C40 C -0.08225(19) 0.48388(9) 0.06557(9) 0.0285(5) Uani 1 1 d .
C41 C -0.0353(2) 0.44731(9) 0.11530(10) 0.0296(5) Uani 1 1 d .
C42 C -0.0588(3) 0.39362(11) 0.11357(12) 0.0408(6) Uani 1 1 d .
H42B H -0.103(2) 0.3791(12) 0.0829(12) 0.045(8) Uiso 1 1 d .
H42A H -0.021(2) 0.3724(12) 0.1458(13) 0.053(8) Uiso 1 1 d .
C43 C 0.08057(19) 0.68085(9) 0.12758(9) 0.0265(5) Uani 1 1 d .
C44 C 0.03420(19) 0.71049(9) 0.16895(10) 0.0297(5) Uani 1 1 d .
C45 C 0.0802(2) 0.76123(10) 0.18805(11) 0.0354(5) Uani 1 1 d .
H45 H 0.048(2) 0.7774(12) 0.2131(12) 0.043(8) Uiso 1 1 d .
C46 C 0.1697(2) 0.78247(10) 0.16624(11) 0.0390(6) Uani 1 1 d .
H46 H 0.200(2) 0.8170(12) 0.1809(11) 0.045(7) Uiso 1 1 d .
C47 C 0.2161(2) 0.75316(10) 0.12568(11) 0.0335(5) Uani 1 1 d .
H47 H 0.278(2) 0.7660(10) 0.1146(10) 0.031(7) Uiso 1 1 d .
C48 C 0.17309(19) 0.70241(9) 0.10530(9) 0.0284(5) Uani 1 1 d .
C49 C -0.0643(2) 0.68873(11) 0.19415(11) 0.0360(5) Uani 1 1 d .
H49 H -0.086(2) 0.6564(12) 0.1757(13) 0.050(8) Uiso 1 1 d .
C50 C -0.0281(3) 0.67415(17) 0.25862(14) 0.0556(8) Uani 1 1 d .
H50B H -0.086(3) 0.6639(13) 0.2725(14) 0.058(9) Uiso 1 1 d .
H50A H -0.010(3) 0.7124(16) 0.2788(15) 0.076(11) Uiso 1 1 d .
H50C H 0.045(4) 0.6435(19) 0.2647(19) 0.123(16) Uiso 1 1 d .
C51 C -0.1624(3) 0.72856(19) 0.1863(2) 0.0727(12) Uani 1 1 d .
H51C H -0.170(4) 0.732(2) 0.150(2) 0.106(17) Uiso 1 1 d .
H51B H -0.227(3) 0.7083(13) 0.1962(14) 0.061(9) Uiso 1 1 d .
H51A H -0.138(4) 0.766(2) 0.220(2) 0.127(17) Uiso 1 1 d .
C52 C 0.2265(2) 0.66999(10) 0.06169(10) 0.0333(5) Uani 1 1 d .
H52 H 0.167(2) 0.6439(11) 0.0401(11) 0.038(7) Uiso 1 1 d .
C53 C 0.3176(3) 0.63267(14) 0.09364(14) 0.0472(7) Uani 1 1 d .
H53C H 0.379(2) 0.6537(11) 0.1102(12) 0.037(7) Uiso 1 1 d .
H53B H 0.352(3) 0.6079(13) 0.0669(13) 0.058(9) Uiso 1 1 d .
H53A H 0.289(3) 0.6068(13) 0.1221(13) 0.059(9) Uiso 1 1 d .
C54 C 0.2724(4) 0.70557(14) 0.01735(15) 0.0563(8) Uani 1 1 d .
H54C H 0.306(3) 0.6815(14) -0.0131(14) 0.068(9) Uiso 1 1 d .
H54B H 0.221(3) 0.7280(14) -0.0024(14) 0.060(10) Uiso 1 1 d .
H54A H 0.352(3) 0.7243(16) 0.0380(16) 0.087(12) Uiso 1 1 d .
C55 C 0.0610(2) 0.44584(9) 0.21445(10) 0.0305(5) Uani 1 1 d .
C56 C -0.0161(2) 0.44190(9) 0.25357(10) 0.0332(5) Uani 1 1 d .
C57 C 0.0165(3) 0.41416(10) 0.30632(11) 0.0425(6) Uani 1 1 d .
H57 H -0.038(2) 0.4140(12) 0.3320(13) 0.052(8) Uiso 1 1 d .
C58 C 0.1223(3) 0.39127(11) 0.32136(12) 0.0486(8) Uani 1 1 d .
H58 H 0.137(3) 0.3745(13) 0.3552(14) 0.055(8) Uiso 1 1 d .
C59 C 0.1966(3) 0.39490(11) 0.28340(12) 0.0463(7) Uani 1 1 d .
H59 H 0.269(2) 0.3768(11) 0.2938(11) 0.037(7) Uiso 1 1 d .
C60 C 0.1674(2) 0.42157(10) 0.22929(10) 0.0372(6) Uani 1 1 d .
C61 C -0.1304(2) 0.46840(11) 0.23769(12) 0.0408(6) Uani 1 1 d .
H61 H -0.155(2) 0.4643(11) 0.1976(12) 0.038(7) Uiso 1 1 d .
C62 C -0.2201(3) 0.44160(19) 0.26617(18) 0.0634(9) Uani 1 1 d .
H62B H -0.298(4) 0.4584(16) 0.2503(16) 0.086(12) Uiso 1 1 d .
H62A H -0.219(3) 0.4071(15) 0.2577(14) 0.057(10) Uiso 1 1 d .
H62C H -0.207(3) 0.4464(13) 0.3123(16) 0.064(9) Uiso 1 1 d .
C63 C -0.1222(3) 0.52916(13) 0.25282(16) 0.0523(7) Uani 1 1 d .
H63C H -0.101(2) 0.5330(12) 0.2994(13) 0.049(8) Uiso 1 1 d .
H63B H -0.185(3) 0.5448(15) 0.2388(16) 0.074(12) Uiso 1 1 d .
H63A H -0.052(3) 0.5431(14) 0.2366(15) 0.077(11) Uiso 1 1 d .
C64 C 0.2485(3) 0.42030(13) 0.18659(14) 0.0515(7) Uani 1 1 d .
H64 H 0.216(3) 0.4439(13) 0.1503(14) 0.063(9) Uiso 1 1 d .
C65 C 0.3657(4) 0.44098(19) 0.2135(3) 0.0788(12) Uani 1 1 d .
H65C H 0.398(4) 0.415(2) 0.243(2) 0.113(17) Uiso 1 1 d .
H65B H 0.342(4) 0.482(2) 0.2163(19) 0.116(15) Uiso 1 1 d .
H65A H 0.415(3) 0.4449(15) 0.1826(17) 0.083(12) Uiso 1 1 d .
C66 C 0.2548(3) 0.36288(15) 0.16189(16) 0.0602(9) Uani 1 1 d .
H66C H 0.164(4) 0.3437(19) 0.1481(19) 0.124(16) Uiso 1 1 d .
H66B H 0.279(3) 0.3354(14) 0.1962(15) 0.067(10) Uiso 1 1 d .
H66A H 0.297(3) 0.3645(14) 0.1352(16) 0.069(11) Uiso 1 1 d .
O1S O 0.5969(4) 0.5929(3) 0.1127(3) 0.177(2) Uani 1 1 d .
C1S C 0.6345(7) 0.6415(3) 0.0761(4) 0.171(4) Uani 1 1 d .
H1SA H 0.6129 0.6766 0.0929 0.206 Uiso 1 1 calc R
H1SB H 0.7181 0.6410 0.0809 0.206 Uiso 1 1 calc R
C2S C 0.5857(7) 0.6404(3) 0.0120(4) 0.188(4) Uani 1 1 d .
H2SA H 0.6123 0.6725 -0.0073 0.283 Uiso 1 1 calc R
H2SB H 0.5028 0.6413 0.0065 0.283 Uiso 1 1 calc R
H2SC H 0.6095 0.6067 -0.0056 0.283 Uiso 1 1 calc R
C3S C 0.6439(8) 0.5475(5) 0.1063(4) 0.231(6) Uani 1 1 d .
H3SA H 0.7161 0.5458 0.1351 0.277 Uiso 1 1 calc R
H3SB H 0.6625 0.5465 0.0662 0.277 Uiso 1 1 calc R
C4S C 0.5810(9) 0.5012(3) 0.1137(6) 0.295(8) Uani 1 1 d .
H4SA H 0.6238 0.4682 0.1070 0.443 Uiso 1 1 calc R
H4SB H 0.5095 0.5020 0.0853 0.443 Uiso 1 1 calc R
H4SC H 0.5654 0.5005 0.1540 0.443 Uiso 1 1 calc R

loop_
_atom_site_aniso_label
_atom_site_aniso_U_11
_atom_site_aniso_U_22
_atom_site_aniso_U_33
_atom_site_aniso_U_23
_atom_site_aniso_U_13
_atom_site_aniso_U_12
Fe1 0.02162(16) 0.02481(16) 0.02255(16) 0.00075(12) 0.00240(12) -0.00451(12)
Fe2 0.03082(18) 0.02242(16) 0.02148(16) 0.00253(12) 0.00196(13) -0.00355(12)
K1 0.0325(3) 0.0325(3) 0.0303(3) 0.0058(2) 0.0000(2) -0.0050(2)
K2 0.0568(4) 0.0483(3) 0.0312(3) 0.0093(2) -0.0011(3) -0.0209(3)
O1 0.0321(10) 0.0438(10) 0.0254(8) 0.0009(7) 0.0014(7) -0.0074(8)
O2 0.0404(10) 0.0305(9) 0.0275(8) 0.0037(7) -0.0015(7) -0.0037(8)
N1 0.0231(9) 0.0251(9) 0.0224(9) 0.0005(7) 0.0009(7) -0.0047(7)
N2 0.0224(9) 0.0216(9) 0.0261(9) -0.0025(7) 0.0025(7) -0.0013(7)
N3 0.0239(9) 0.0302(10) 0.0272(9) 0.0014(8) 0.0036(7) -0.0052(7)
N4 0.0317(10) 0.0242(9) 0.0239(9) 0.0032(7) 0.0014(8) -0.0034(8)
N5 0.0270(10) 0.0283(10) 0.0228(9) 0.0012(7) 0.0056(7) -0.0030(7)
N6 0.0384(11) 0.0229(9) 0.0238(9) -0.0003(7) 0.0052(8) -0.0043(8)
C1 0.0401(15) 0.0552(17) 0.0221(12) -0.0014(11) 0.0021(11) -0.0155(13)
C2 0.0257(11) 0.0244(11) 0.0237(10) -0.0019(8) 0.0017(9) -0.0020(8)
C3 0.0251(11) 0.0208(10) 0.0253(10) -0.0031(8) 0.0033(8) 0.0020(8)
C4 0.0363(13) 0.0297(12) 0.0236(11) -0.0037(9) 0.0019(10) -0.0015(10)
C5 0.0361(14) 0.0369(13) 0.0301(12) -0.0078(10) -0.0072(11) -0.0034(10)
C6 0.0272(12) 0.0340(13) 0.0412(14) -0.0071(10) 0.0002(10) -0.0089(10)
C7 0.0230(11) 0.0236(11) 0.0329(12) -0.0026(9) 0.0025(9) -0.0014(8)
C8 0.0257(11) 0.0302(12) 0.0323(12) -0.0002(9) 0.0033(9) -0.0055(9)
C9 0.0356(15) 0.0630(19) 0.0396(16) 0.0034(14) 0.0030(13) -0.0233(13)
C10 0.0194(11) 0.0392(13) 0.0341(12) 0.0106(10) 0.0019(9) -0.0079(9)
C11 0.0333(13) 0.0351(13) 0.0466(15) 0.0119(11) 0.0000(11) -0.0092(10)
C12 0.0443(17) 0.0554(19) 0.060(2) 0.0318(17) -0.0047(15) -0.0148(14)
C13 0.0403(16) 0.086(2) 0.0393(16) 0.0294(17) 0.0079(13) -0.0135(16)
C14 0.0323(15) 0.092(3) 0.0365(15) 0.0081(16) 0.0119(12) -0.0026(15)
C15 0.0219(11) 0.0570(16) 0.0324(12) 0.0103(11) 0.0071(10) 0.0020(11)
C16 0.0552(19) 0.0306(14) 0.0606(19) 0.0036(13) -0.0086(15) -0.0022(12)
C17 0.088(3) 0.039(2) 0.172(6) -0.006(3) 0.009(4) -0.010(2)
C18 0.055(2) 0.054(2) 0.057(2) -0.0078(17) 0.0079(16) 0.0000(16)
C19 0.0418(16) 0.0646(19) 0.0362(14) 0.0037(13) 0.0103(12) 0.0209(13)
C20 0.047(2) 0.084(3) 0.118(4) -0.010(3) 0.001(2) 0.029(2)
C21 0.087(3) 0.062(3) 0.090(3) 0.021(2) -0.009(2) -0.001(2)
C22 0.0257(11) 0.0244(10) 0.0186(10) 0.0021(8) 0.0040(8) -0.0054(8)
C23 0.0305(12) 0.0261(11) 0.0214(10) 0.0012(8) 0.0064(9) -0.0027(9)
C24 0.0403(14) 0.0253(12) 0.0252(11) -0.0027(9) 0.0083(10) -0.0077(10)
C25 0.0331(13) 0.0379(13) 0.0265(11) -0.0047(10) 0.0055(10) -0.0159(11)
C26 0.0244(12) 0.0361(13) 0.0301(12) 0.0009(9) 0.0037(10) -0.0058(10)
C27 0.0286(12) 0.0261(11) 0.0240(10) 0.0025(8) 0.0043(9) -0.0028(9)
C28 0.0335(13) 0.0282(12) 0.0373(13) -0.0023(10) 0.0012(10) 0.0033(10)
C29 0.051(2) 0.050(2) 0.080(3) 0.0226(19) 0.008(2) 0.0150(17)
C30 0.0363(17) 0.061(2) 0.0537(18) -0.0086(16) 0.0073(14) 0.0086(14)
C31 0.0264(12) 0.0288(12) 0.0391(13) 0.0009(10) 0.0036(10) -0.0025(9)
C32 0.079(2) 0.0305(16) 0.0466(18) -0.0083(13) 0.0231(17) -0.0002(15)
C33 0.072(2) 0.0402(17) 0.0495(18) 0.0076(14) 0.0142(17) 0.0183(16)
C34 0.0461(16) 0.0343(14) 0.0387(15) 0.0052(11) -0.0102(13) -0.0013(12)
C35 0.0263(11) 0.0330(12) 0.0263(11) 0.0005(9) 0.0028(9) -0.0021(9)
C36 0.0269(11) 0.0318(12) 0.0237(10) 0.0009(9) 0.0055(9) -0.0006(9)
C37 0.0348(13) 0.0412(14) 0.0275(12) 0.0006(10) 0.0009(10) -0.0002(11)
C38 0.0383(14) 0.0456(15) 0.0277(12) -0.0080(11) -0.0001(11) -0.0050(11)
C39 0.0389(14) 0.0336(14) 0.0296(12) -0.0082(10) 0.0033(10) -0.0066(11)
C40 0.0305(12) 0.0292(12) 0.0274(11) -0.0037(9) 0.0098(9) -0.0042(9)
C41 0.0352(13) 0.0302(12) 0.0243(11) -0.0014(9) 0.0082(9) -0.0045(9)
C42 0.0565(18) 0.0319(14) 0.0316(13) -0.0017(11) 0.0017(13) -0.0103(12)
C43 0.0323(12) 0.0223(11) 0.0227(10) 0.0050(8) -0.0007(9) 0.0019(9)
C44 0.0292(12) 0.0307(12) 0.0269(11) 0.0052(9) -0.0008(9) 0.0059(9)
C45 0.0408(14) 0.0302(13) 0.0339(13) -0.0025(10) 0.0035(11) 0.0066(11)
C46 0.0521(16) 0.0231(12) 0.0386(14) -0.0025(10) 0.0002(12) -0.0022(11)
C47 0.0367(14) 0.0287(12) 0.0345(13) 0.0042(10) 0.0054(11) -0.0054(10)
C48 0.0322(12) 0.0249(11) 0.0265(11) 0.0040(9) 0.0011(9) -0.0001(9)
C49 0.0300(13) 0.0417(15) 0.0364(13) 0.0013(11) 0.0066(10) 0.0039(11)
C50 0.0487(19) 0.074(2) 0.0441(17) 0.0149(16) 0.0094(14) -0.0127(17)
C51 0.045(2) 0.088(3) 0.089(3) 0.035(3) 0.023(2) 0.0255(19)
C52 0.0374(13) 0.0307(12) 0.0325(12) 0.0007(10) 0.0088(10) -0.0029(10)
C53 0.0487(18) 0.0463(17) 0.0489(17) 0.0054(14) 0.0150(14) 0.0113(14)
C54 0.077(2) 0.0522(19) 0.0474(18) 0.0127(15) 0.0330(18) 0.0092(18)
C55 0.0475(14) 0.0180(10) 0.0254(11) -0.0011(8) 0.0052(10) -0.0067(9)
C56 0.0504(15) 0.0231(11) 0.0267(11) -0.0017(9) 0.0082(11) -0.0079(10)
C57 0.074(2) 0.0278(13) 0.0273(12) -0.0012(10) 0.0133(13) -0.0074(13)
C58 0.087(2) 0.0319(14) 0.0242(13) 0.0059(10) 0.0037(14) 0.0033(14)
C59 0.0608(19) 0.0369(15) 0.0375(14) 0.0021(11) -0.0005(13) 0.0106(13)
C60 0.0512(16) 0.0257(12) 0.0346(13) 0.0015(10) 0.0073(11) 0.0015(11)
C61 0.0509(16) 0.0411(15) 0.0330(14) -0.0010(11) 0.0145(12) -0.0080(12)
C62 0.066(2) 0.068(3) 0.062(2) 0.0083(19) 0.0259(18) -0.0154(19)
C63 0.056(2) 0.0447(17) 0.058(2) -0.0068(14) 0.0166(17) 0.0063(15)
C64 0.0548(18) 0.0509(17) 0.0510(17) 0.0099(14) 0.0157(14) 0.0167(14)
C65 0.065(3) 0.061(2) 0.115(4) -0.005(2) 0.028(3) 0.0028(19)
C66 0.070(2) 0.063(2) 0.0490(19) -0.0069(16) 0.0163(18) 0.0109(18)
O1S 0.102(3) 0.185(5) 0.252(6) -0.012(4) 0.053(3) 0.019(3)
C1S 0.164(7) 0.110(5) 0.274(11) 0.045(7) 0.131(8) -0.016(4)
C2S 0.171(8) 0.126(6) 0.308(12) 0.031(8) 0.148(9) 0.017(5)
C3S 0.198(9) 0.270(12) 0.196(8) -0.038(8) -0.042(7) 0.160(10)
C4S 0.335(14) 0.089(5) 0.53(2) 0.112(8) 0.253(14) 0.007(6)

loop_
_atom_type_symbol
_atom_type_description
_atom_type_scat_dispersion_real
_atom_type_scat_dispersion_imag
_atom_type_scat_source
C C 0.0033 0.0016 'International Tables Vol C Tables 4.2.6.8 and 6.1.1.4'
H H 0.0000 0.0000 'International Tables Vol C Tables 4.2.6.8 and 6.1.1.4'
O O 0.0106 0.0060 'International Tables Vol C Tables 4.2.6.8 and 6.1.1.4'
N N 0.0061 0.0033 'International Tables Vol C Tables 4.2.6.8 and 6.1.1.4'
Fe Fe 0.3463 0.8444 'International Tables Vol C Tables 4.2.6.8 and 6.1.1.4'
K K 0.2009 0.2494 'International Tables Vol C Tables 4.2.6.8 and 6.1.1.4'

loop_
_geom_angle_atom_site_label_1
_geom_angle_atom_site_label_2
_geom_angle_atom_site_label_3
_geom_angle
O1 Fe1 N3 106.39(7)
O1 Fe1 N1 102.81(7)
N3 Fe1 N1 150.79(7)
O1 Fe1 N2 175.57(8)
N3 Fe1 N2 75.68(7)
N1 Fe1 N2 75.28(7)
O2 Fe2 N4 105.89(7)
O2 Fe2 N6 102.56(7)
N4 Fe2 N6 151.27(7)
O2 Fe2 N5 172.41(8)
N4 Fe2 N5 76.45(7)
N6 Fe2 N5 75.85(7)
O2 Fe2 K2 37.70(5)
N4 Fe2 K2 125.16(5)
N6 Fe2 K2 76.99(5)
N5 Fe2 K2 146.21(5)
O2 K1 O1 82.96(5)
O2 K1 C44 84.53(6)
O1 K1 C44 112.81(6)
O2 K1 C14 113.48(9)
O1 K1 C14 106.84(7)
C44 K1 C14 138.22(7)
O2 K1 C12 155.89(9)
O1 K1 C12 107.87(7)
C44 K1 C12 109.51(7)
C14 K1 C12 43.27(10)
O2 K1 C43 72.02(5)
O1 K1 C43 130.01(6)
C44 K1 C43 25.12(6)
C14 K1 C43 122.64(7)
C12 K1 C43 112.51(7)
O2 K1 C13 132.01(9)
O1 K1 C13 120.54(7)
C44 K1 C13 116.31(7)
C14 K1 C13 24.87(9)
C12 K1 C13 24.16(9)
C43 K1 C13 108.16(7)
O2 K1 C15 111.92(7)
O1 K1 C15 81.83(6)
C44 K1 C15 159.83(7)
C14 K1 C15 25.03(7)
C12 K1 C15 51.04(8)
C43 K1 C15 147.52(6)
C13 K1 C15 44.01(7)
O2 K1 C10 128.90(6)
O1 K1 C10 69.97(5)
C44 K1 C10 145.58(6)
C14 K1 C10 43.48(7)
C12 K1 C10 43.60(7)
C43 K1 C10 156.11(6)
C13 K1 C10 50.58(7)
C15 K1 C10 24.78(6)
O2 K1 C11 154.06(6)
O1 K1 C11 82.89(6)
C44 K1 C11 121.07(6)
C14 K1 C11 51.17(9)
C12 K1 C11 24.98(7)
C43 K1 C11 133.00(6)
C13 K1 C11 43.61(8)
C15 K1 C11 44.36(7)
C10 K1 C11 25.16(6)
O2 K1 C45 109.38(6)
O1 K1 C45 114.34(7)
C44 K1 C45 24.86(6)
C14 K1 C45 122.87(8)
C12 K1 C45 86.19(8)
C43 K1 C45 43.54(6)
C13 K1 C45 98.18(8)
C15 K1 C45 137.17(7)
C10 K1 C45 121.04(6)
C11 K1 C45 96.25(7)
O2 K1 C48 85.19(5)
O1 K1 C48 154.80(6)
C44 K1 C48 43.69(6)
C14 K1 C48 98.28(7)
C12 K1 C48 91.76(7)
C43 K1 C48 24.86(6)
C13 K1 C48 83.65(7)
C15 K1 C48 123.31(6)
C10 K1 C48 133.58(6)
C11 K1 C48 115.59(6)
C45 K1 C48 49.86(6)
O2 K2 O1 82.27(5)
O2 K2 C24 175.10(6)
O1 K2 C24 102.23(6)
O2 K2 C23 157.34(6)
O1 K2 C23 80.33(5)
C24 K2 C23 25.23(5)
O2 K2 C56 88.39(6)
O1 K2 C56 161.31(6)
C24 K2 C56 87.82(6)
C23 K2 C56 112.22(6)
O2 K2 C30 119.51(7)
O1 K2 C30 85.40(8)
C24 K2 C30 59.47(7)
C23 K2 C30 44.69(7)
C56 K2 C30 113.29(8)
O2 K2 C55 67.67(5)
O1 K2 C55 149.83(5)
C24 K2 C55 107.90(6)
C23 K2 C55 129.33(6)
C56 K2 C55 24.52(6)
C30 K2 C55 111.19(8)
O2 K2 C25 157.37(7)
O1 K2 C25 101.84(6)
C24 K2 C25 24.02(6)
C23 K2 C25 42.75(6)
C56 K2 C25 80.93(6)
C30 K2 C25 83.10(7)
C55 K2 C25 104.98(6)
O2 K2 C57 109.25(6)
O1 K2 C57 167.57(6)
C24 K2 C57 66.44(6)
C23 K2 C57 89.58(6)
C56 K2 C57 23.68(6)
C30 K2 C57 92.56(8)
C55 K2 C57 41.63(6)
C25 K2 C57 65.72(6)
O2 K2 C63 84.47(7)
O1 K2 C63 119.33(7)
C24 K2 C63 94.87(8)
C23 K2 C63 116.80(7)
C56 K2 C63 43.21(7)
C30 K2 C63 148.97(9)
C55 K2 C63 57.10(7)
C25 K2 C63 74.07(8)
C57 K2 C63 59.11(8)
O2 K2 C60 70.34(6)
O1 K2 C60 145.11(6)
C24 K2 C60 104.76(6)
C23 K2 C60 118.71(6)
C56 K2 C60 41.46(6)
C30 K2 C60 89.59(7)
C55 K2 C60 23.18(6)
C25 K2 C60 111.80(6)
C57 K2 C60 46.93(6)
C63 K2 C60 79.98(7)
O2 K2 Fe2 26.36(4)
O1 K2 Fe2 101.40(4)
C24 K2 Fe2 151.38(5)
C23 K2 Fe2 176.00(4)
C56 K2 Fe2 65.23(4)
C30 K2 Fe2 138.76(6)
C55 K2 Fe2 49.42(4)
C25 K2 Fe2 133.26(5)
C57 K2 Fe2 88.23(4)
C63 K2 Fe2 59.20(6)
C60 K2 Fe2 61.73(4)
Fe1 O1 K1 124.73(8)
Fe1 O1 K2 124.05(8)
K1 O1 K2 96.70(5)
Fe2 O2 K1 123.09(8)
Fe2 O2 K2 115.94(8)
K1 O2 K2 97.86(6)
C2 N1 C22 118.02(17)
C2 N1 Fe1 121.01(14)
C22 N1 Fe1 120.77(12)
C7 N2 C3 122.35(18)
C7 N2 Fe1 118.90(14)
C3 N2 Fe1 118.75(14)
C8 N3 C10 115.26(18)
C8 N3 Fe1 120.57(14)
C10 N3 Fe1 124.17(14)
C35 N4 C43 114.66(17)
C35 N4 Fe2 118.97(14)
C43 N4 Fe2 126.35(13)
C40 N5 C36 121.98(19)
C40 N5 Fe2 119.23(15)
C36 N5 Fe2 118.78(14)
C41 N6 C55 115.44(18)
C41 N6 Fe2 118.95(14)
C55 N6 Fe2 125.58(14)
C1 C2 N1 127.4(2)
C1 C2 C3 120.6(2)
N1 C2 C3 111.97(18)
N2 C3 C4 119.5(2)
N2 C3 C2 112.92(17)
C4 C3 C2 127.6(2)
C5 C4 C3 118.8(2)
C6 C5 C4 120.7(2)
C5 C6 C7 118.7(2)
N2 C7 C6 120.0(2)
N2 C7 C8 112.71(18)
C6 C7 C8 127.3(2)
C9 C8 N3 127.2(2)
C9 C8 C7 120.7(2)
N3 C8 C7 112.08(18)
C15 C10 C11 121.5(2)
C15 C10 N3 120.1(2)
C11 C10 N3 118.4(2)
C15 C10 K1 77.03(13)
C11 C10 K1 77.61(13)
N3 C10 K1 114.69(13)
C12 C11 C10 117.1(3)
C12 C11 C16 121.5(3)
C10 C11 C16 121.3(2)
C12 C11 K1 76.23(16)
C10 C11 K1 77.23(14)
C16 C11 K1 112.59(16)
C13 C12 C11 122.2(3)
C13 C12 K1 78.23(19)
C11 C12 K1 78.79(15)
C12 C13 C14 120.1(3)
C12 C13 K1 77.61(17)
C14 C13 K1 76.77(17)
C13 C14 C15 120.9(3)
C13 C14 K1 78.36(17)
C15 C14 K1 78.49(15)
C10 C15 C14 118.2(3)
C10 C15 C19 121.0(2)
C14 C15 C19 120.8(3)
C10 C15 K1 78.18(13)
C14 C15 K1 76.48(15)
C19 C15 K1 115.61(17)
C11 C16 C17 115.2(4)
C11 C16 C18 110.2(2)
C17 C16 C18 110.2(3)
C21 C19 C20 112.1(4)
C21 C19 C15 112.4(3)
C20 C19 C15 110.9(3)
C27 C22 C23 120.55(19)
C27 C22 N1 119.97(19)
C23 C22 N1 119.37(19)
C24 C23 C22 118.5(2)
C24 C23 C28 120.5(2)
C22 C23 C28 121.02(19)
C24 C23 K2 73.17(12)
C22 C23 K2 91.81(12)
C28 C23 K2 104.08(13)
C25 C24 C23 121.1(2)
C25 C24 K2 87.30(14)
C23 C24 K2 81.61(13)
C24 C25 C26 120.0(2)
C24 C25 K2 68.68(13)
C26 C25 K2 93.85(15)
C25 C26 C27 121.4(2)
C26 C27 C22 118.2(2)
C26 C27 C31 119.9(2)
C22 C27 C31 121.75(19)
C29 C28 C30 110.8(3)
C29 C28 C23 112.5(2)
C30 C28 C23 111.6(2)
C28 C30 K2 99.63(17)
C33 C31 C27 113.4(2)
C33 C31 C32 110.3(3)
C27 C31 C32 110.9(2)
C34 C35 N4 127.1(2)
C34 C35 C36 120.2(2)
N4 C35 C36 112.68(19)
N5 C36 C37 120.1(2)
N5 C36 C35 113.04(18)
C37 C36 C35 126.9(2)
C36 C37 C38 118.3(2)
C39 C38 C37 120.6(2)
C38 C39 C40 119.3(2)
N5 C40 C39 119.7(2)
N5 C40 C41 113.18(19)
C39 C40 C41 127.1(2)
C42 C41 N6 126.8(2)
C42 C41 C40 121.1(2)
N6 C41 C40 112.06(19)
C44 C43 C48 120.0(2)
C44 C43 N4 120.4(2)
C48 C43 N4 119.7(2)
C44 C43 K1 76.55(12)
C48 C43 K1 82.07(12)
N4 C43 K1 112.06(12)
C45 C44 C43 119.4(2)
C45 C44 C49 119.0(2)
C43 C44 C49 121.6(2)
C45 C44 K1 80.74(14)
C43 C44 K1 78.33(12)
C49 C44 K1 110.63(14)
C46 C45 C44 120.8(2)
C46 C45 K1 82.84(15)
C44 C45 K1 74.41(13)
C45 C46 C47 119.9(2)
C45 C46 K1 73.44(14)
C47 C46 K1 78.72(14)
C46 C47 C48 121.3(2)
C46 C47 K1 77.87(14)
C48 C47 K1 75.31(13)
C47 C48 C43 118.6(2)
C47 C48 C52 120.8(2)
C43 C48 C52 120.6(2)
C47 C48 K1 80.86(13)
C43 C48 K1 73.08(12)
C52 C48 K1 114.43(14)
C50 C49 C44 110.8(2)
C50 C49 C51 110.2(3)
C44 C49 C51 112.4(2)
C53 C52 C48 110.5(2)
C53 C52 C54 110.5(3)
C48 C52 C54 113.6(2)
C60 C55 N6 121.1(2)
C60 C55 C56 119.8(2)
N6 C55 C56 119.0(2)
C60 C55 K2 85.93(14)
N6 C55 K2 106.92(12)
C56 C55 K2 75.69(13)
C57 C56 C55 118.7(3)
C57 C56 C61 121.5(2)
C55 C56 C61 119.7(2)
C57 C56 K2 83.05(15)
C55 C56 K2 79.79(13)
C61 C56 K2 106.21(15)
C58 C57 C56 121.3(3)
C58 C57 K2 85.19(17)
C56 C57 K2 73.26(14)
C59 C58 C57 119.9(3)
C58 C59 C60 121.1(3)
C59 C60 C55 119.1(2)
C59 C60 C64 119.1(2)
C55 C60 C64 121.6(2)
C59 C60 K2 82.46(15)
C55 C60 K2 70.89(13)
C64 C60 K2 120.47(17)
C56 C61 C62 113.9(3)
C56 C61 C63 110.2(2)
C62 C61 C63 110.0(3)
C61 C63 K2 100.1(2)
C60 C64 C66 110.3(3)
C60 C64 C65 113.0(3)
C66 C64 C65 110.6(3)
C3S O1S C1S 114.7(8)
C2S C1S O1S 114.8(7)
O1S C3S C4S 115.6(10)

loop_
_geom_bond_atom_site_label_1
_geom_bond_atom_site_label_2
_geom_bond_distance
Fe1 O1 1.9343(16)
Fe1 N3 2.0034(18)
Fe1 N1 2.0175(17)
Fe1 N2 2.0895(17)
Fe2 O2 1.9333(17)
Fe2 N4 2.0255(18)
Fe2 N6 2.0370(18)
Fe2 N5 2.0675(18)
Fe2 K2 3.9152(8)
K1 O2 2.6597(18)
K1 O1 2.6677(17)
K1 C44 3.183(2)
K1 C14 3.190(3)
K1 C12 3.202(3)
K1 C43 3.205(2)
K1 C13 3.210(3)
K1 C15 3.215(2)
K1 C10 3.230(2)
K1 C11 3.234(3)
K1 C45 3.262(2)
K1 C48 3.318(2)
K2 O2 2.6624(18)
K2 O1 2.7016(18)
K2 C24 3.121(2)
K2 C23 3.226(2)
K2 C56 3.290(2)
K2 C30 3.333(3)
K2 C55 3.341(2)
K2 C25 3.347(2)
K2 C57 3.410(3)
K2 C63 3.420(4)
K2 C60 3.527(2)
N1 C2 1.360(3)
N1 C22 1.410(3)
N2 C7 1.330(3)
N2 C3 1.338(3)
N3 C8 1.372(3)
N3 C10 1.411(3)
N4 C35 1.374(3)
N4 C43 1.415(3)
N5 C40 1.337(3)
N5 C36 1.337(3)
N6 C41 1.381(3)
N6 C55 1.409(3)
C1 C2 1.335(3)
C2 C3 1.479(3)
C3 C4 1.375(3)
C4 C5 1.373(3)
C5 C6 1.368(4)
C6 C7 1.374(3)
C7 C8 1.482(3)
C8 C9 1.337(3)
C10 C15 1.383(4)
C10 C11 1.408(3)
C11 C12 1.392(4)
C11 C16 1.501(4)
C12 C13 1.342(5)
C13 C14 1.378(5)
C14 C15 1.388(4)
C15 C19 1.504(4)
C16 C17 1.505(5)
C16 C18 1.517(5)
C19 C21 1.487(5)
C19 C20 1.502(5)
C22 C27 1.400(3)
C22 C23 1.401(3)
C23 C24 1.390(3)
C23 C28 1.511(3)
C24 C25 1.364(3)
C25 C26 1.374(3)
C26 C27 1.385(3)
C27 C31 1.509(3)
C28 C29 1.503(4)
C28 C30 1.507(4)
C31 C33 1.501(4)
C31 C32 1.526(4)
C34 C35 1.332(3)
C35 C36 1.478(3)
C36 C37 1.380(3)
C37 C38 1.379(4)
C38 C39 1.363(4)
C39 C40 1.374(3)
C40 C41 1.476(3)
C41 C42 1.334(3)
C43 C44 1.390(3)
C43 C48 1.408(3)
C44 C45 1.389(3)
C44 C49 1.507(3)
C45 C46 1.369(4)
C46 C47 1.372(4)
C47 C48 1.386(3)
C48 C52 1.509(3)
C49 C50 1.508(4)
C49 C51 1.510(4)
C52 C53 1.505(4)
C52 C54 1.517(4)
C55 C60 1.392(3)
C55 C56 1.409(3)
C56 C57 1.380(3)
C56 C61 1.500(4)
C57 C58 1.372(4)
C58 C59 1.363(4)
C59 C60 1.390(3)
C60 C64 1.507(4)
C61 C62 1.509(4)
C61 C63 1.517(4)
C64 C66 1.514(5)
C64 C65 1.515(5)
O1S C3S 1.260(8)
O1S C1S 1.566(8)
C1S C2S 1.483(10)
C3S C4S 1.384(13)
